data_2015526
loop_
_publ_author_name
'Guzei, Ilia A.'
'Saulys, Dovas A.'

_publ_section_title
;
 A long Nb=O double bond in bis(pyridinium)
 tetrachlorooxo(pyridine-\k<i>N</i>)niobate(V) chloride
;
_journal_coeditor_code SQ3030
_journal_issue 8
_journal_name_full 'Acta Crystallographica Section C'
_journal_page_first m369
_journal_page_last m371
_journal_paper_doi 10.1107/S0108270106026060
_journal_volume 62
_journal_year 2006
_chemical_formula_iupac '(C5 H6 N)2 Cl [Nb Cl4 O (C5 H5 N)]'
_chemical_formula_moiety 'C5 H5 Cl4 N Nb O - , 2C5 H6 N + , Cl -'
_chemical_formula_sum 'C15 H17 Cl5 N3 Nb O'
_chemical_formula_weight 525.48
_chemical_name_systematic
;
bis(pyridinium) (tetrachloro-oxo-pyridine-\kN)niobate(V) chloride
;
_space_group_IT_number 14
_symmetry_cell_setting monoclinic
_symmetry_space_group_name_Hall '-P 2ybc'
_symmetry_space_group_name_H-M 'P 1 21/c 1'
_atom_sites_solution_hydrogens geom
_atom_sites_solution_primary direct
_atom_sites_solution_secondary difmap
_audit_creation_method SHELXL97
_cell_angle_alpha 90.00
_cell_angle_beta 99.328(2)
_cell_angle_gamma 90.00
_cell_formula_units_Z 4
_cell_length_a 7.6122(9)
_cell_length_b 20.091(2)
_cell_length_c 13.8061(16)
_cell_measurement_reflns_used 12954
_cell_measurement_temperature 100(2)
_cell_measurement_theta_max 26.3680
_cell_measurement_theta_min 2.5191
_cell_volume 2083.5(4)
_computing_cell_refinement 'SAINT (Bruker, 2003)'
_computing_data_collection 'SMART (Bruker, 2003)'
_computing_data_reduction SAINT
_computing_molecular_graphics SHELXTL
_computing_publication_material SHELXTL
_computing_structure_refinement SHELXTL
_computing_structure_solution 'SHELXTL (Bruker, 2003)'
_diffrn_ambient_temperature 100(2)
_diffrn_measured_fraction_theta_full 0.998
_diffrn_measured_fraction_theta_max 0.997
_diffrn_measurement_device_type 'Bruker SMART1000 CCD area-detector'
_diffrn_measurement_method '0.30\% \w'
_diffrn_radiation_monochromator graphite
_diffrn_radiation_source 'fine-focus sealed tube'
_diffrn_radiation_type Mo-K\a
_diffrn_radiation_wavelength 0.71073
_diffrn_reflns_av_R_equivalents 0.0254
_diffrn_reflns_av_sigmaI/netI 0.0207
_diffrn_reflns_limit_h_max 9
_diffrn_reflns_limit_h_min -9
_diffrn_reflns_limit_k_max 25
_diffrn_reflns_limit_k_min -25
_diffrn_reflns_limit_l_max 17
_diffrn_reflns_limit_l_min -17
_diffrn_reflns_number 16884
_diffrn_reflns_theta_full 25.00
_diffrn_reflns_theta_max 26.37
_diffrn_reflns_theta_min 2.71
_diffrn_standards_number 0
_exptl_absorpt_coefficient_mu 1.228
_exptl_absorpt_correction_T_max 0.66
_exptl_absorpt_correction_T_min 0.60
_exptl_absorpt_correction_type multi-scan
_exptl_absorpt_process_details 'SADABS; Bruker, 2003)'
_exptl_crystal_colour yellow
_exptl_crystal_density_diffrn 1.675
_exptl_crystal_density_method 'not measured'
_exptl_crystal_description block
_exptl_crystal_F_000 1048
_exptl_crystal_size_max 0.42
_exptl_crystal_size_mid 0.34
_exptl_crystal_size_min 0.33
_refine_diff_density_max 1.436
_refine_diff_density_min -0.962
_refine_ls_extinction_method none
_refine_ls_goodness_of_fit_ref 1.108
_refine_ls_hydrogen_treatment constr
_refine_ls_matrix_type full
_refine_ls_number_parameters 226
_refine_ls_number_reflns 4257
_refine_ls_number_restraints 0
_refine_ls_restrained_S_all 1.108
_refine_ls_R_factor_all 0.0315
_refine_ls_R_factor_gt 0.0303
_refine_ls_shift/su_max 0.003
_refine_ls_shift/su_mean 0.000
_refine_ls_structure_factor_coef Fsqd
_refine_ls_weighting_details 'calc w = 1/[\s^2^(Fo^2^)+(0.0377P)^2^+2.8236P] where P=(Fo^2^+2Fc^2^)/3'
_refine_ls_weighting_scheme calc
_refine_ls_wR_factor_gt 0.0784
_refine_ls_wR_factor_ref 0.0792
_reflns_number_gt 4097
_reflns_number_total 4257
_reflns_threshold_expression I>2\s(I)
_cod_data_source_file sq3030.cif
_cod_data_source_block II
_cod_database_code 2015526
_cod_database_fobs_code 2015526

loop_
_symmetry_equiv_pos_as_xyz
'x, y, z'
'-x, y+1/2, -z+1/2'
'-x, -y, -z'
'x, -y-1/2, z-1/2'

loop_
_atom_site_type_symbol
_atom_site_label
_atom_site_fract_x
_atom_site_fract_y
_atom_site_fract_z
_atom_site_U_iso_or_equiv
_atom_site_adp_type
_atom_site_calc_flag
_atom_site_refinement_flags
_atom_site_occupancy
Nb Nb1 0.70819(3) 0.675338(10) 1.049357(15) 0.01892(8) Uani d . 1
Cl Cl1 0.43043(8) 0.73264(3) 0.99715(4) 0.02288(13) Uani d . 1
Cl Cl2 0.85624(9) 0.75775(3) 0.96552(5) 0.02930(15) Uani d . 1
Cl Cl3 0.96676(8) 0.60520(3) 1.06840(4) 0.02684(14) Uani d . 1
Cl Cl4 0.53663(8) 0.58115(3) 1.08599(4) 0.02295(13) Uani d . 1
Cl Cl5 0.21261(7) 0.45823(3) 0.53357(4) 0.02222(13) Uani d . 1
O O1 0.7502(2) 0.71086(9) 1.16772(12) 0.0221(4) Uani d . 1
N N1 0.6515(3) 0.62402(10) 0.88127(14) 0.0190(4) Uani d . 1
N N2 0.0902(3) 0.55976(11) 0.67884(16) 0.0261(5) Uani d . 1
H H2N 0.0844 0.5355 0.6254 0.031 Uiso calc R 1
N N3 0.5352(3) 0.37994(11) 0.62502(16) 0.0247(5) Uani d . 1
H H3N 0.4293 0.3945 0.5985 0.030 Uiso calc R 1
C C1 0.5816(3) 0.65964(13) 0.80195(18) 0.0232(5) Uani d . 1
H H1 0.5503 0.7047 0.8111 0.028 Uiso calc R 1
C C2 0.5526(4) 0.63385(14) 0.70714(19) 0.0268(5) Uani d . 1
H H2 0.5028 0.6606 0.6529 0.032 Uiso calc R 1
C C3 0.5983(4) 0.56806(14) 0.69388(18) 0.0265(5) Uani d . 1
H H3 0.5809 0.5489 0.6301 0.032 Uiso calc R 1
C C4 0.6697(3) 0.53062(13) 0.77506(19) 0.0246(5) Uani d . 1
H H4 0.7016 0.4854 0.7678 0.030 Uiso calc R 1
C C5 0.6940(3) 0.56017(12) 0.86714(17) 0.0205(5) Uani d . 1
H H5 0.7426 0.5342 0.9225 0.025 Uiso calc R 1
C C6 0.1761(3) 0.53518(14) 0.7633(2) 0.0281(6) Uani d . 1
H H6 0.2291 0.4923 0.7650 0.034 Uiso calc R 1
C C7 0.1876(4) 0.57206(16) 0.8474(2) 0.0323(6) Uani d . 1
H H7 0.2483 0.5551 0.9080 0.039 Uiso calc R 1
C C8 0.1095(4) 0.63456(15) 0.8431(2) 0.0320(6) Uani d . 1
H H8 0.1167 0.6609 0.9007 0.038 Uiso calc R 1
C C9 0.0210(4) 0.65829(13) 0.7545(2) 0.0308(6) Uani d . 1
H H9 -0.0334 0.7010 0.7509 0.037 Uiso calc R 1
C C10 0.0122(4) 0.61986(14) 0.6719(2) 0.0291(6) Uani d . 1
H H10 -0.0483 0.6355 0.6105 0.035 Uiso calc R 1
C C11 0.6743(4) 0.39724(13) 0.58428(19) 0.0279(6) Uani d . 1
H H11 0.6583 0.4250 0.5278 0.034 Uiso calc R 1
C C12 0.8410(4) 0.37542(14) 0.6231(2) 0.0309(6) Uani d . 1
H H12 0.9412 0.3873 0.5938 0.037 Uiso calc R 1
C C13 0.8606(4) 0.33608(14) 0.7051(2) 0.0325(6) Uani d . 1
H H13 0.9755 0.3206 0.7333 0.039 Uiso calc R 1
C C14 0.7140(4) 0.31876(13) 0.7473(2) 0.0330(6) Uani d . 1
H H14 0.7272 0.2918 0.8046 0.040 Uiso calc R 1
C C15 0.5483(4) 0.34132(14) 0.7046(2) 0.0282(6) Uani d . 1
H H15 0.4451 0.3296 0.7313 0.034 Uiso calc R 1

loop_
_atom_site_aniso_label
_atom_site_aniso_U_11
_atom_site_aniso_U_22
_atom_site_aniso_U_33
_atom_site_aniso_U_12
_atom_site_aniso_U_13
_atom_site_aniso_U_23
Nb1 0.01934(12) 0.01774(12) 0.01947(12) -0.00143(8) 0.00254(9) 0.00043(8)
Cl1 0.0240(3) 0.0214(3) 0.0223(3) 0.0031(2) 0.0008(2) 0.0011(2)
Cl2 0.0342(3) 0.0240(3) 0.0320(3) -0.0098(3) 0.0124(3) -0.0020(2)
Cl3 0.0227(3) 0.0324(3) 0.0239(3) 0.0055(2) -0.0006(2) -0.0051(2)
Cl4 0.0281(3) 0.0188(3) 0.0222(3) -0.0041(2) 0.0047(2) 0.0022(2)
Cl5 0.0208(3) 0.0232(3) 0.0223(3) 0.0046(2) 0.0025(2) -0.0004(2)
O1 0.0178(8) 0.0269(9) 0.0206(8) 0.0003(7) 0.0007(7) 0.0023(7)
N1 0.0221(10) 0.0195(10) 0.0152(9) -0.0024(8) 0.0021(8) -0.0013(8)
N2 0.0320(12) 0.0237(11) 0.0236(11) -0.0044(9) 0.0071(9) -0.0051(9)
N3 0.0214(10) 0.0239(10) 0.0267(11) 0.0049(8) -0.0031(9) -0.0081(9)
C1 0.0264(12) 0.0218(12) 0.0207(12) 0.0009(10) 0.0020(10) 0.0005(10)
C2 0.0290(13) 0.0319(14) 0.0188(12) -0.0004(11) 0.0016(10) 0.0038(10)
C3 0.0302(13) 0.0311(14) 0.0186(12) -0.0055(11) 0.0047(10) -0.0044(10)
C4 0.0292(13) 0.0205(12) 0.0250(13) -0.0051(10) 0.0070(10) -0.0040(10)
C5 0.0243(12) 0.0183(11) 0.0188(11) -0.0035(9) 0.0031(9) 0.0002(9)
C6 0.0251(12) 0.0258(13) 0.0347(14) 0.0058(10) 0.0087(11) 0.0058(11)
C7 0.0244(13) 0.0485(17) 0.0233(13) -0.0029(12) 0.0016(10) 0.0068(12)
C8 0.0261(13) 0.0402(16) 0.0318(14) -0.0139(12) 0.0115(11) -0.0152(12)
C9 0.0242(13) 0.0198(12) 0.0483(17) -0.0016(10) 0.0052(12) -0.0043(12)
C10 0.0272(13) 0.0277(13) 0.0298(14) -0.0045(11) -0.0032(11) 0.0055(11)
C11 0.0410(15) 0.0203(12) 0.0225(12) -0.0014(11) 0.0052(11) -0.0013(10)
C12 0.0260(13) 0.0311(14) 0.0375(15) -0.0065(11) 0.0104(11) -0.0113(12)
C13 0.0265(13) 0.0303(14) 0.0356(15) 0.0067(11) -0.0102(11) -0.0136(12)
C14 0.0554(19) 0.0227(13) 0.0177(12) -0.0016(12) -0.0035(12) 0.0009(10)
C15 0.0323(14) 0.0279(13) 0.0272(13) -0.0078(11) 0.0131(11) -0.0107(11)

loop_
_atom_type_symbol
_atom_type_description
_atom_type_scat_dispersion_real
_atom_type_scat_dispersion_imag
_atom_type_scat_source
C C 0.0033 0.0016 'International Tables Vol C Tables 4.2.6.8 and 6.1.1.4'
H H 0.0000 0.0000 'International Tables Vol C Tables 4.2.6.8 and 6.1.1.4'
N N 0.0061 0.0033 'International Tables Vol C Tables 4.2.6.8 and 6.1.1.4'
O O 0.0106 0.0060 'International Tables Vol C Tables 4.2.6.8 and 6.1.1.4'
Cl Cl 0.1484 0.1585 'International Tables Vol C Tables 4.2.6.8 and 6.1.1.4'
Nb Nb -2.0727 0.6215 'International Tables Vol C Tables 4.2.6.8 and 6.1.1.4'

loop_
_geom_angle_atom_site_label_1
_geom_angle_atom_site_label_2
_geom_angle_atom_site_label_3
_geom_angle
_geom_angle_publ_flag
O1 Nb1 Cl4 98.45(6) yes
O1 Nb1 Cl3 96.52(6) yes
Cl4 Nb1 Cl3 88.77(2) yes
O1 Nb1 Cl2 97.97(6) yes
Cl4 Nb1 Cl2 163.50(2) yes
Cl3 Nb1 Cl2 90.97(3) yes
O1 Nb1 Cl1 95.87(6) yes
Cl4 Nb1 Cl1 87.63(2) yes
Cl3 Nb1 Cl1 167.47(2) yes
Cl2 Nb1 Cl1 89.09(2) yes
O1 Nb1 N1 179.35(8) yes
Cl4 Nb1 N1 81.56(5) yes
Cl3 Nb1 N1 82.83(5) yes
Cl2 Nb1 N1 82.04(5) yes
Cl1 Nb1 N1 84.78(5) yes
C1 N1 C5 117.5(2) ?
C1 N1 Nb1 121.35(16) ?
C5 N1 Nb1 121.08(15) ?
C6 N2 C10 122.9(2) ?
C6 N2 H2N 118.5 ?
C10 N2 H2N 118.5 ?
C11 N3 C15 123.0(2) ?
C11 N3 H3N 118.5 ?
C15 N3 H3N 118.5 ?
N1 C1 C2 123.3(2) ?
N1 C1 H1 118.3 ?
C2 C1 H1 118.3 ?
C3 C2 C1 118.3(2) ?
C3 C2 H2 120.8 ?
C1 C2 H2 120.8 ?
C4 C3 C2 119.0(2) ?
C4 C3 H3 120.5 ?
C2 C3 H3 120.5 ?
C3 C4 C5 119.0(2) ?
C3 C4 H4 120.5 ?
C5 C4 H4 120.5 ?
N1 C5 C4 122.8(2) ?
N1 C5 H5 118.6 ?
C4 C5 H5 118.6 ?
N2 C6 C7 119.7(3) ?
N2 C6 H6 120.1 ?
C7 C6 H6 120.1 ?
C6 C7 C8 119.1(3) ?
C6 C7 H7 120.5 ?
C8 C7 H7 120.5 ?
C9 C8 C7 119.7(3) ?
C9 C8 H8 120.2 ?
C7 C8 H8 120.2 ?
C10 C9 C8 119.6(3) ?
C10 C9 H9 120.2 ?
C8 C9 H9 120.2 ?
N2 C10 C9 119.1(3) ?
N2 C10 H10 120.5 ?
C9 C10 H10 120.5 ?
N3 C11 C12 120.3(3) ?
N3 C11 H11 119.8 ?
C12 C11 H11 119.8 ?
C11 C12 C13 118.6(3) ?
C11 C12 H12 120.7 ?
C13 C12 H12 120.7 ?
C12 C13 C14 120.4(3) ?
C12 C13 H13 119.8 ?
C14 C13 H13 119.8 ?
C15 C14 C13 118.7(3) ?
C15 C14 H14 120.6 ?
C13 C14 H14 120.6 ?
N3 C15 C14 118.9(3) ?
N3 C15 H15 120.5 ?
C14 C15 H15 120.5 ?

loop_
_geom_bond_atom_site_label_1
_geom_bond_atom_site_label_2
_geom_bond_distance
_geom_bond_publ_flag
Nb1 O1 1.7643(17) yes
Nb1 Cl4 2.3992(6) yes
Nb1 Cl3 2.4002(7) yes
Nb1 Cl2 2.4029(7) yes
Nb1 Cl1 2.4127(6) yes
Nb1 N1 2.5119(19) yes
N1 C1 1.344(3) ?
N1 C5 1.345(3) ?
N2 C6 1.336(4) ?
N2 C10 1.342(4) ?
N2 H2N 0.8800 ?
N3 C11 1.324(4) ?
N3 C15 1.335(4) ?
N3 H3N 0.8800 ?
C1 C2 1.392(4) ?
C1 H1 0.9500 ?
C2 C3 1.386(4) ?
C2 H2 0.9500 ?
C3 C4 1.386(4) ?
C3 H3 0.9500 ?
C4 C5 1.388(3) ?
C4 H4 0.9500 ?
C5 H5 0.9500 ?
C6 C7 1.368(4) ?
C6 H6 0.9500 ?
C7 C8 1.386(4) ?
C7 H7 0.9500 ?
C8 C9 1.382(4) ?
C8 H8 0.9500 ?
C9 C10 1.370(4) ?
C9 H9 0.9500 ?
C10 H10 0.9500 ?
C11 C12 1.367(4) ?
C11 H11 0.9500 ?
C12 C13 1.369(4) ?
C12 H12 0.9500 ?
C13 C14 1.385(5) ?
C13 H13 0.9500 ?
C14 C15 1.380(4) ?
C14 H14 0.9500 ?
C15 H15 0.9500 ?

loop_
_geom_hbond_atom_site_label_D
_geom_hbond_atom_site_label_H
_geom_hbond_atom_site_label_A
_geom_hbond_distance_DH
_geom_hbond_distance_HA
_geom_hbond_distance_DA
_geom_hbond_angle_DHA
N2 H2N Cl5 0.88 2.32 3.108(2) 150
N3 H3N Cl5 0.88 2.16 3.015(2) 163

loop_
_geom_torsion_atom_site_label_1
_geom_torsion_atom_site_label_2
_geom_torsion_atom_site_label_3
_geom_torsion_atom_site_label_4
_geom_torsion
Cl4 Nb1 N1 C1 127.21(19)
Cl3 Nb1 N1 C1 -142.97(19)
Cl2 Nb1 N1 C1 -50.97(18)
Cl1 Nb1 N1 C1 38.83(18)
Cl4 Nb1 N1 C5 -54.31(17)
Cl3 Nb1 N1 C5 35.51(17)
Cl2 Nb1 N1 C5 127.51(18)
Cl1 Nb1 N1 C5 -142.68(18)
C5 N1 C1 C2 -0.4(4)
Nb1 N1 C1 C2 178.12(19)
N1 C1 C2 C3 0.0(4)
C1 C2 C3 C4 0.3(4)
C2 C3 C4 C5 -0.2(4)
C1 N1 C5 C4 0.5(4)
Nb1 N1 C5 C4 -178.00(18)
C3 C4 C5 N1 -0.2(4)
C10 N2 C6 C7 -0.3(4)
N2 C6 C7 C8 -0.1(4)
C6 C7 C8 C9 0.3(4)
C7 C8 C9 C10 -0.3(4)
C6 N2 C10 C9 0.3(4)
C8 C9 C10 N2 -0.1(4)
C15 N3 C11 C12 0.2(4)
N3 C11 C12 C13 -0.6(4)
C11 C12 C13 C14 0.2(4)
C12 C13 C14 C15 0.6(4)
C11 N3 C15 C14 0.7(4)
C13 C14 C15 N3 -1.1(4)
